data_4505052
loop_
_publ_author_name
'Ang, Siau Gek'
'Sun, Bai Wang'

_publ_section_title
;
 Crystal Structure and Characterization of Organic&#x2212;Inorganic
 Hybridized Molecules with Molecular Zipper Structures and Two-Dimensional
 Grid Networks
;
_journal_issue 1
_journal_name_full 'Crystal Growth &amp; Design'
_journal_page_first 383
_journal_paper_doi 10.1021/cg049847n
_journal_volume 5
_journal_year 2005
_chemical_formula_sum 'C14 H16 Mn N2 O8'
_chemical_formula_weight 395.23
_chemical_name_systematic
; 
 ? 
;
_space_group_IT_number 2
_symmetry_cell_setting triclinic
_symmetry_space_group_name_Hall '-P 1'
_symmetry_space_group_name_H-M 'P -1'
_atom_sites_solution_hydrogens geom
_atom_sites_solution_primary direct
_atom_sites_solution_secondary difmap
_audit_creation_method SHELXL-97
_cell_angle_alpha 86.549(2)
_cell_angle_beta 84.745(2)
_cell_angle_gamma 73.427(2)
_cell_formula_units_Z 1
_cell_length_a 5.4059(3)
_cell_length_b 7.2938(3)
_cell_length_c 9.9853(4)
_cell_measurement_reflns_used 3112
_cell_measurement_temperature 223(2)
_cell_measurement_theta_max 30.03
_cell_measurement_theta_min 2.05
_cell_volume 375.53(3)
_computing_cell_refinement 'SAINT (Bruker, 2000)'
_computing_data_collection 'SMART (Bruker, 2000)'
_computing_data_reduction 'SHELXTL (Bruker, 2000)'
_computing_molecular_graphics 'Bruker SHELXTL V5.1 (Sheldrick, 1998)'
_computing_publication_material 'SHELXL-97 (Sheldrick, 1997)'
_computing_structure_refinement 'SHELXL-97 (Sheldrick, 1997)'
_computing_structure_solution 'SHELXS-97 (Sheldrick, 1990)'
_diffrn_ambient_temperature 223(2)
_diffrn_measured_fraction_theta_full 0.991
_diffrn_measured_fraction_theta_max 0.972
_diffrn_measurement_device_type 'Bruker AXS SMART CCD'
_diffrn_measurement_method \w
_diffrn_radiation_monochromator graphite
_diffrn_radiation_source 'fine-focus sealed tube'
_diffrn_radiation_type MoK\a
_diffrn_radiation_wavelength 0.71073
_diffrn_reflns_av_R_equivalents 0.0125
_diffrn_reflns_av_sigmaI/netI 0.0252
_diffrn_reflns_limit_h_max 7
_diffrn_reflns_limit_h_min -7
_diffrn_reflns_limit_k_max 10
_diffrn_reflns_limit_k_min -10
_diffrn_reflns_limit_l_max 13
_diffrn_reflns_limit_l_min -11
_diffrn_reflns_number 3112
_diffrn_reflns_theta_full 27.50
_diffrn_reflns_theta_max 30.03
_diffrn_reflns_theta_min 2.05
_exptl_absorpt_coefficient_mu 0.929
_exptl_absorpt_correction_T_max 0.775
_exptl_absorpt_correction_T_min 0.592
_exptl_absorpt_correction_type multi-scan
_exptl_crystal_colour red
_exptl_crystal_density_diffrn 1.748
_exptl_crystal_density_method 'not measured'
_exptl_crystal_description block
_exptl_crystal_F_000 203
_exptl_crystal_size_max 0.22
_exptl_crystal_size_mid 0.20
_exptl_crystal_size_min 0.17
_refine_diff_density_max 0.324
_refine_diff_density_min -0.394
_refine_diff_density_rms 0.130
_refine_ls_extinction_method none
_refine_ls_goodness_of_fit_ref 1.107
_refine_ls_hydrogen_treatment mixed
_refine_ls_matrix_type full
_refine_ls_number_parameters 131
_refine_ls_number_reflns 2139
_refine_ls_number_restraints 0
_refine_ls_restrained_S_all 1.107
_refine_ls_R_factor_all 0.0305
_refine_ls_R_factor_gt 0.0299
_refine_ls_shift/su_max 0.037
_refine_ls_shift/su_mean 0.005
_refine_ls_structure_factor_coef Fsqd
_refine_ls_weighting_details 'calc w=1/[\s^2^(Fo^2^)+(0.0474P)^2^+0.1259P] where P=(Fo^2^+2Fc^2^)/3'
_refine_ls_weighting_scheme calc
_refine_ls_wR_factor_gt 0.0835
_refine_ls_wR_factor_ref 0.0841
_reflns_number_gt 2071
_reflns_number_total 2139
_reflns_threshold_expression >2sigma(I)
_cod_data_source_file cg049847nsi20040509_123106.cif
_cod_data_source_block Mn(dpdo)(H2O)2(C4H4O4)
_cod_original_sg_symbol_H-M P-1
_cod_database_code 4505052

loop_
_symmetry_equiv_pos_as_xyz
'x, y, z'
'-x, -y, -z'

loop_
_atom_site_label
_atom_site_type_symbol
_atom_site_fract_x
_atom_site_fract_y
_atom_site_fract_z
_atom_site_U_iso_or_equiv
_atom_site_adp_type
_atom_site_occupancy
_atom_site_symmetry_multiplicity
_atom_site_calc_flag
_atom_site_refinement_flags
Mn1 Mn 0.0000 0.0000 0.0000 0.01650(10) Uani 1 2 d S
O1 O -0.17723(19) -0.23948(15) 0.05029(9) 0.0221(2) Uani 1 1 d .
O2 O 0.09680(19) 0.00014(15) 0.19983(9) 0.0222(2) Uani 1 1 d .
O3 O -0.2696(2) 0.16160(17) 0.31330(10) 0.0282(2) Uani 1 1 d .
O4 O 0.3642(2) -0.21933(16) -0.05160(11) 0.0244(2) Uani 1 1 d .
N1 N -0.1361(2) -0.32188(16) 0.17199(11) 0.0181(2) Uani 1 1 d .
C1 C 0.0971(3) -0.44519(19) 0.19320(13) 0.0214(2) Uani 1 1 d .
H1A H 0.2221 -0.4810 0.1205 0.026 Uiso 1 1 calc R
C2 C 0.1530(3) -0.51886(19) 0.32071(13) 0.0207(2) Uani 1 1 d .
H2A H 0.3159 -0.6048 0.3343 0.025 Uiso 1 1 calc R
C3 C -0.0304(2) -0.46707(17) 0.43042(12) 0.0163(2) Uani 1 1 d .
C4 C -0.2741(2) -0.3470(2) 0.40224(13) 0.0204(2) Uani 1 1 d .
H4A H -0.4058 -0.3147 0.4722 0.024 Uiso 1 1 calc R
C5 C -0.3235(2) -0.2755(2) 0.27322(13) 0.0208(2) Uani 1 1 d .
H5A H -0.4877 -0.1944 0.2559 0.025 Uiso 1 1 calc R
C6 C -0.0426(2) 0.05609(18) 0.30749(12) 0.0171(2) Uani 1 1 d .
C7 C 0.0886(2) -0.01849(18) 0.43614(12) 0.0175(2) Uani 1 1 d .
H4B H 0.375(4) -0.214(3) -0.131(2) 0.035(6) Uiso 1 1 d .
H4C H 0.492(5) -0.219(4) -0.027(3) 0.050(7) Uiso 1 1 d .
H7B H 0.226(4) 0.046(3) 0.437(2) 0.027(5) Uiso 1 1 d .
H7A H 0.163(4) -0.155(3) 0.426(2) 0.025(5) Uiso 1 1 d .

loop_
_atom_site_aniso_label
_atom_site_aniso_U_11
_atom_site_aniso_U_22
_atom_site_aniso_U_33
_atom_site_aniso_U_23
_atom_site_aniso_U_13
_atom_site_aniso_U_12
Mn1 0.01472(14) 0.02234(15) 0.00933(14) 0.00080(9) -0.00141(9) -0.00034(10)
O1 0.0212(4) 0.0309(5) 0.0136(4) 0.0065(4) -0.0056(3) -0.0064(4)
O2 0.0193(4) 0.0324(5) 0.0107(4) -0.0014(3) -0.0017(3) -0.0004(4)
O3 0.0210(5) 0.0387(6) 0.0159(5) -0.0016(4) -0.0034(4) 0.0070(4)
O4 0.0165(4) 0.0346(5) 0.0171(5) -0.0012(4) -0.0039(4) 0.0014(4)
N1 0.0176(5) 0.0214(5) 0.0143(5) 0.0026(4) -0.0034(4) -0.0040(4)
C1 0.0186(5) 0.0249(6) 0.0163(6) 0.0005(4) 0.0001(4) 0.0002(5)
C2 0.0179(5) 0.0221(6) 0.0173(6) 0.0018(4) -0.0013(4) 0.0017(4)
C3 0.0155(5) 0.0170(5) 0.0150(5) 0.0025(4) -0.0021(4) -0.0026(4)
C4 0.0143(5) 0.0266(6) 0.0171(6) 0.0027(4) -0.0010(4) -0.0015(4)
C5 0.0144(5) 0.0270(6) 0.0182(6) 0.0032(5) -0.0022(4) -0.0017(4)
C6 0.0184(5) 0.0207(5) 0.0113(5) -0.0004(4) -0.0028(4) -0.0035(4)
C7 0.0166(5) 0.0232(6) 0.0103(5) -0.0003(4) -0.0025(4) -0.0013(4)

loop_
_atom_type_symbol
_atom_type_description
_atom_type_scat_dispersion_real
_atom_type_scat_dispersion_imag
_atom_type_scat_source
C C 0.0033 0.0016 'International Tables Vol C Tables 4.2.6.8 and 6.1.1.4'
H H 0.0000 0.0000 'International Tables Vol C Tables 4.2.6.8 and 6.1.1.4'
N N 0.0061 0.0033 'International Tables Vol C Tables 4.2.6.8 and 6.1.1.4'
O O 0.0106 0.0060 'International Tables Vol C Tables 4.2.6.8 and 6.1.1.4'
Mn Mn 0.3368 0.7283 'International Tables Vol C Tables 4.2.6.8 and 6.1.1.4'

loop_
_geom_angle_atom_site_label_1
_geom_angle_atom_site_label_2
_geom_angle_atom_site_label_3
_geom_angle
_geom_angle_site_symmetry_1
_geom_angle_site_symmetry_3
O2 Mn1 O2 180.00(6) 2 .
O2 Mn1 O4 91.17(4) 2 2
O2 Mn1 O4 88.83(4) . 2
O2 Mn1 O4 88.83(4) 2 .
O2 Mn1 O4 91.17(4) . .
O4 Mn1 O4 180.00(7) 2 .
O2 Mn1 O1 91.50(4) 2 2
O2 Mn1 O1 88.50(4) . 2
O4 Mn1 O1 87.11(4) 2 2
O4 Mn1 O1 92.89(4) . 2
O2 Mn1 O1 88.50(4) 2 .
O2 Mn1 O1 91.50(4) . .
O4 Mn1 O1 92.89(4) 2 .
O4 Mn1 O1 87.11(4) . .
O1 Mn1 O1 180.0 2 .
N1 O1 Mn1 115.05(7) . .
C6 O2 Mn1 131.41(8) . .
Mn1 O4 H4B 102.7(17) . .
Mn1 O4 H4C 123(2) . .
H4B O4 H4C 109(2) . .
O1 N1 C5 119.73(11) . .
O1 N1 C1 119.17(11) . .
C5 N1 C1 121.05(11) . .
N1 C1 C2 120.37(12) . .
N1 C1 H1A 119.8 . .
C2 C1 H1A 119.8 . .
C1 C2 C3 120.70(12) . .
C1 C2 H2A 119.7 . .
C3 C2 H2A 119.7 . .
C2 C3 C4 116.76(11) . .
C2 C3 C3 121.85(13) . 2_546
C4 C3 C3 121.37(14) . 2_546
C5 C4 C3 120.96(12) . .
C5 C4 H4A 119.5 . .
C3 C4 H4A 119.5 . .
N1 C5 C4 119.98(12) . .
N1 C5 H5A 120.0 . .
C4 C5 H5A 120.0 . .
O3 C6 O2 125.40(11) . .
O3 C6 C7 120.11(11) . .
O2 C6 C7 114.48(11) . .
C7 C7 C6 114.80(13) 2_556 .
C7 C7 H7B 110.8(12) 2_556 .
C6 C7 H7B 104.7(12) . .
C7 C7 H7A 109.7(12) 2_556 .
C6 C7 H7A 105.9(12) . .
H7B C7 H7A 110.8(17) . .

loop_
_geom_bond_atom_site_label_1
_geom_bond_atom_site_label_2
_geom_bond_distance
_geom_bond_site_symmetry_2
Mn1 O2 2.1088(9) 2
Mn1 O2 2.1088(9) .
Mn1 O4 2.1950(10) 2
Mn1 O4 2.1950(10) .
Mn1 O1 2.2321(10) 2
Mn1 O1 2.2321(10) .
O1 N1 1.3314(13) .
O2 C6 1.2724(15) .
O3 C6 1.2473(16) .
O4 H4B 0.79(2) .
O4 H4C 0.75(3) .
N1 C5 1.3493(17) .
N1 C1 1.3501(16) .
C1 C2 1.3771(17) .
C1 H1A 0.9400 .
C2 C3 1.4012(17) .
C2 H2A 0.9400 .
C3 C4 1.4003(17) .
C3 C3 1.477(2) 2_546
C4 C5 1.3807(17) .
C4 H4A 0.9400 .
C5 H5A 0.9400 .
C6 C7 1.5205(16) .
C7 C7 1.512(2) 2_556
C7 H7B 0.98(2) .
C7 H7A 0.97(2) .
